data_9013781
loop_
_publ_author_name
'Vymazalova, A.'
'Laufek, F.'
'Drabek, M.'
'Haloda, J.'
'Sidorinova, T.'

_publ_section_title
;
 Pasavaite, Pd3Pb2Te2, a new platinum-group mineral species from
 the Noril'sk-Talnakh Ni-Cu Camp, Russia
;
_journal_name_full 'The Canadian Mineralogist'
_journal_page_first 53
_journal_page_last 62
_journal_paper_doi 10.3749/canmin.47.1.53
_journal_volume 47
_journal_year 2009
_chemical_compound_source Synthetic
_chemical_formula_sum 'Pb2 Pd3 Te2'
_chemical_name_mineral Pasavaite
_space_group_IT_number 59
_symmetry_space_group_name_Hall '-P 2ab 2a'
_symmetry_space_group_name_H-M 'P m m n :2'
_cell_angle_alpha 90
_cell_angle_beta 90
_cell_angle_gamma 90
_cell_length_a 8.599
_cell_length_b 5.9381
_cell_length_c 6.3173
_cell_formula_units_Z 2
_cell_volume 322.572
_database_code_amcsd 0006274
_exptl_crystal_density_diffrn 10.181
_cod_original_sg_symbol_H-M 'P m m n'
_cod_original_formula_sum 'Pb2 Te2 Pd3'
_cod_database_code 9013781

loop_
_space_group_symop_operation_xyz
x,y,z
x,1/2-y,z
-x,1/2+y,-z
1/2-x,y,z
1/2+x,-y,-z
1/2+x,1/2+y,-z
1/2-x,1/2-y,z
-x,-y,-z

loop_
_atom_site_label
_atom_site_fract_x
_atom_site_fract_y
_atom_site_fract_z
_atom_site_U_iso_or_equiv
Pb1 0.25000 0.75000 0.80690 0.00811
Pb2 0.25000 0.25000 0.25710 0.00887
Te 0.95580 0.25000 0.66560 0.00621
Pd1 0.25000 0.25000 0.78260 0.00988
Pd2 0.00000 0.00000 0.00000 0.00823

loop_
_cod_related_entry_id
_cod_related_entry_database
_cod_related_entry_code
1 AMCSD 0006274
